data_2001351
loop_
_publ_author_name
'Ch\^enevert, R.'
'Gagnon, R.'
'B\'elanger-Gari\'epy, F.'

_publ_section_title
;
 18-Crown-6--bis(methyl 10-camphorsulfonate) (1/2)
;
_journal_issue 10
_journal_name_full 'Acta Crystallographica Section C'
_journal_page_first 1796
_journal_page_last 1799
_journal_paper_doi 10.1107/S0108270192012794
_journal_volume 49
_journal_year 1993
_chemical_formula_moiety '(C12 H24 O6 )(C11 H18 S1 O4 )2'
_chemical_formula_sum 'C34 H60 O14 S2'
_chemical_formula_weight 756.96
_space_group_crystal_system monoclinic
_space_group_IT_number 4
_space_group_name_Hall 'P 2yb'
_space_group_name_H-M_alt 'P 1 21 1'
_atom_type_scat_source
; Cromer & Mann (1968) for non-H atoms; Stewart, Davidson &
Simpson (1965) for H atoms.
;
_cell_angle_alpha 90
_cell_angle_beta 100.05(3)
_cell_angle_gamma 90
_cell_formula_units_Z 2
_cell_length_a 7.764(3)
_cell_length_b 18.692(8)
_cell_length_c 13.775(6)
_cell_measurement_reflns_used 25
_cell_measurement_temperature 243
_cell_measurement_theta_max 10.25
_cell_measurement_theta_min 9
_cell_volume 1968.4(14)
_diffrn_measurement_device 'Nonius CAD-4'
_diffrn_measurement_method \w/2\q
_diffrn_radiation_type 'Mo K\a'
_diffrn_radiation_wavelength 0.70930
_diffrn_reflns_av_R_equivalents 0.017
_diffrn_reflns_limit_h_max 9
_diffrn_reflns_limit_h_min -9
_diffrn_reflns_limit_k_max 22
_diffrn_reflns_limit_k_min 0
_diffrn_reflns_limit_l_max 16
_diffrn_reflns_limit_l_min 0
_diffrn_reflns_number 3854
_diffrn_reflns_theta_max 25
_diffrn_standards_decay_% 2
_diffrn_standards_interval_time 60
_diffrn_standards_number 5
_exptl_absorpt_coefficient_mu 0.17
_exptl_absorpt_correction_type none
_exptl_crystal_colour white
_exptl_crystal_density_diffrn 1.277
_exptl_crystal_description parallelepiped
_exptl_crystal_size_max 0.49
_exptl_crystal_size_mid 0.42
_exptl_crystal_size_min 0.25
_refine_diff_density_max 0.53
_refine_diff_density_min -0.38
_refine_ls_extinction_coef 0.29(5)
_refine_ls_goodness_of_fit_obs 2.31
_refine_ls_number_parameters 461
_refine_ls_number_reflns 2661
_refine_ls_R_factor_obs 0.054
_refine_ls_shift/esd_max <0.10
_refine_ls_structure_factor_coef F
_refine_ls_weighting_details 'w = 1/[\s^2^(F~o~)+0.0002(F~o~)^2^]'
_refine_ls_weighting_scheme calc
_refine_ls_wR_factor_obs 0.059
_reflns_number_observed 2661
_reflns_number_total 3575
_reflns_observed_criterion >3sigma(I)
_cod_data_source_file cd1024.cif
_cod_data_source_block cd1024_structure_1_of_1
_cod_depositor_comments
;
 Marking atoms 'O(31X)', 'O(32X)', 'O(33X)' and 'O(31Y)', 'O(32Y)', 'O(33Y)'
 and 'O(31Z)', 'O(32Z)', 'O(33Z)' as belonging to disorder groups '1', '2'
 and '3' with the occupancies of '0.4', '0.4' and '0.2' respectively after
 consulting the original publication.

 Antanas Vaitkus,
 2018-02-05

The following automatic conversions were performed:

'_refine_ls_weighting_scheme' value '1/[\s^2^(F~o~)+0.0002(F~o~)^2^]'
was changed to 'calc'. New tag '_refine_ls_weighting_details' was
created. The value of the new tag was set to 'w =
1/[\s^2^(F~o~)+0.0002(F~o~)^2^]'.

Automatic conversion script
Id: cif_fix_values 3143 2015-03-26 13:38:13Z robertas 
;
_cod_database_code 2001351

loop_
_space_group_symop_id
_space_group_symop_operation_xyz
1 x,y,z
2 -x,y+1/2,-z

loop_
_atom_site_label
_atom_site_fract_x
_atom_site_fract_y
_atom_site_fract_z
_atom_site_occupancy
_atom_site_disorder_group
O(1) .2875(5) .2815(2) .3749(3) 1 .
C(2) .4117(9) .2888(3) .4646(4) 1 .
C(3) .5760(8) .3168(3) .4420(4) 1 .
O(4) .5522(5) .3886(2) .4090(3) 1 .
C(5) .7031(8) .4165(4) .3796(4) 1 .
C(6) .6637(7) .4882(3) .3323(5) 1 .
O(7) .5578(5) .4781(2) .2368(3) 1 .
C(8) .5209(8) .5436(3) .1852(5) 1 .
C(9) .4062(8) .5300(4) .0901(5) 1 .
O(10) .2407(5) .5079(2) .1066(3) 1 .
C(11) .1176(9) .5014(4) .0192(4) 1 .
C(12) -.0496(8) .4738(4) .0434(4) 1 .
O(13) -.0271(5) .4021(2) .0765(3) 1 .
C(14) -.1812(8) .3723(4) .1018(4) 1 .
C(15) -.1395(7) .3005(4) .1497(4) 1 .
O(16) -.0361(5) .3099(2) .2440(3) 1 .
C(17) .0098(8) .2436(4) .2905(4) 1 .
C(18) .1212(9) .2553(4) .3886(4) 1 .
S(20) .2184(2) .55720(10) .48540(10) 1 .
O(21) .0985(5) .5151(3) .4038(3) 1 .
O(22) .1113(6) .6033(3) .5288(3) 1 .
O(23) .3557(6) .5915(3) .4401(3) 1 .
O(24) .4523(7) .3803(2) .6851(3) 1 .
C(21m) .1665(8) .4692(4) .3328(4) 1 .
C(20) .3111(8) .4907(3) .5665(5) 1 .
C(21) .4648(7) .5077(3) .6483(4) 1 .
C(22) .4997(9) .4401(3) .7110(4) 1 .
C(23) .6054(12) .4621(4) .8084(5) 1 .
C(24) .6350(10) .5414(4) .7894(5) 1 .
C(25) .7586(9) .5446(4) .7129(7) 1 .
C(26) .6469(9) .5198(4) .6198(5) 1 .
C(27) .4616(8) .5651(3) .7292(4) 1 .
C(28) .4665(9) .6426(3) .6943(5) 1 .
C(29) .3037(10) .5570(4) .7803(5) 1 .
S(30) .3261(2) .23950(10) .00650(10) 1 .
O(31X) .2808(11) .2565(5) .1164(6) 0.4 1
O(32X) .4762(12) .2599(5) -.0129(7) 0.4 1
O(33X) .2753(13) .1581(6) .0033(7) 0.4 1
O(31Y) .3363(13) .2605(6) .1129(7) 0.4 2
O(32Y) .4434(18) .1957(8) -.0205(10) 0.4 2
O(33Y) .4599(15) .3024(6) -.0291(8) 0.4 2
O(31Z) .436(3) .2856(14) .0924(17) 0.2 3
O(32Z) .199(4) .1978(16) .062(2) 0.2 3
O(33Z) .3641(19) .1684(8) -.0007(10) 0.2 3
O(34) .0970(7) .3991(2) -.1931(4) 1 .
C(31m) .3542(8) .3294(4) .1545(4) 1 .
C(30) .1441(10) .2765(4) -.0628(5) 1 .
C(31) .1125(7) .2697(3) -.1742(4) 1 .
C(32) .0675(9) .3402(3) -.2268(4) 1 .
C(33) -.0249(13) .3226(4) -.3292(5) 1 .
C(34) -.0312(10) .2420(4) -.3275(5) 1 .
C(35) .1555(11) .2148(4) -.3285(5) 1 .
C(36) .2550(8) .2369(4) -.2265(4) 1 .
C(37) -.0520(8) .2259(3) -.2185(5) 1 .
C(38) -.0395(10) .1455(4) -.1949(6) 1 .
C(39) -.2200(10) .2540(5) -.1926(8) 1 .
H(20A) .344 .453 .528 1 .
H(20B) .220 .472 .597 1 .
H(21A) .204 .501 .287 1 .
H(21B) .067 .446 .297 1 .
H(21C) .254 .439 .368 1 .
H(23A) .546 .454 .862 1 .
H(23B) .711 .435 .824 1 .
H(24) .676 .569 .847 1 .
H(25A) .860 .515 .728 1 .
H(25B) .804 .591 .705 1 .
H(26A) .640 .554 .568 1 .
H(26B) .689 .478 .593 1 .
H(28A) .551 .645 .652 1 .
H(28B) .503 .673 .749 1 .
H(28C) .353 .652 .659 1 .
H(29A) .209 .577 .735 1 .
H(29B) .320 .5909 .834 1 .
H(29C) .289 .508 .794 1 .
H(30A) -.855 .326 -.048 1 .
H(30B) -.957 .260 -.039 1 .
H(33A) -1.139 .343 -.343 1 .
H(33B) -.969 .341 -.380 1 .
H(34) -1.118 .220 -.376 1 .
H(35A) -.843 .164 -.338 1 .
H(35B) -.796 .235 -.381 1 .
H(36A) -.691 .196 -.192 1 .
H(36B) -.652 .269 -.232 1 .
H(38A) -.938 .127 -.215 1 .
H(38B) -1.135 .121 -.233 1 .
H(38C) -1.036 .143 -.126 1 .
H(39A) -1.311 .220 -.213 1 .
H(39B) -1.260 .293 -.234 1 .
H(39C) -1.202 .264 -.124 1 .
H(2A) .366 .322 .506 1 .
H(2B) .428 .244 .499 1 .
H(3A) .611 .288 .393 1 .
H(3B) .664 .314 .499 1 .
H(5A) .794 .420 .435 1 .
H(5B) .745 .385 .335 1 .
H(6A) .769 .512 .325 1 .
H(6B) .605 .518 .373 1 .
H(8A) .465 .576 .223 1 .
H(8B) .628 .566 .177 1 .
H(9A) .458 .493 .058 1 .
H(9B) .400 .570 .047 1 .
H(11A) .100 .546 -.014 1 .
H(11B) .158 .469 -.025 1 .
H(12A) -.142 .477 -.012 1 .
H(12B) -.082 .503 .094 1 .
H(14A) -.222 .403 .148 1 .
H(14B) -.268 .368 .044 1 .
H(15A) -.078 .272 .110 1 .
H(15B) -.245 .276 .155 1 .
H(17A) -.091 .217 .298 1 .
H(17B) .074 .216 .251 1 .
H(18A) .136 .212 .425 1 .
H(18B) .067 .289 .425 1 .

loop_
_geom_angle_atom_site_label_1
_geom_angle_atom_site_label_2
_geom_angle_atom_site_label_3
_geom_angle
_geom_angle_publ_flag
C(2) O(1) C(18) 114.0(4) yes
O(1) C(2) C(3) 109.3(5) yes
C(2) C(3) O(4) 109.7(5) yes
C(3) O(4) C(5) 112.0(4) yes
O(4) C(5) C(6) 109.8(5) yes
C(5) C(6) O(7) 108.8(5) yes
C(6) O(7) C(8) 112.3(4) yes
O(7) C(8) C(9) 109.6(5) yes
C(8) C(9) O(10) 109.6(5) yes
C(9) O(10) C(11) 113.1(4) yes
O(10) C(11) C(12) 109.1(5) yes
C(11) C(12) O(13) 109.7(5) yes
C(12) O(13) C(14) 112.9(5) yes
O(13) C(14) C(15) 109.4(5) yes
C(14) C(15) O(16) 109.7(5) yes
C(15) O(16) C(17) 111.5(5) yes
O(16) C(17) C(18) 110.1(5) yes
O(1) C(18) C(17) 109.1(5) yes
O(21) S(20) O(22) 107.3(3) yes
O(21) S(20) O(23) 107.6(3) yes
O(21) S(20) C(20) 103.4(3) yes
O(22) S(20) O(23) 116.2(3) yes
O(22) S(20) C(20) 112.0(3) yes
O(23) S(20) C(20) 109.5(3) yes
S(20) O(21) C(21m) 122.8(4) yes
S(20) C(20) C(21) 120.5(4) yes
C(20) C(21) C(22) 106.5(5) yes
C(20) C(21) C(26) 118.3(5) yes
C(20) C(21) C(27) 124.5(5) yes
C(22) C(21) C(26) 100.6(5) yes
C(22) C(21) C(27) 100.9(4) yes
C(26) C(21) C(27) 102.2(5) yes
O(24) C(22) C(21) 125.6(5) yes
O(24) C(22) C(23) 127.3(6) yes
C(21) C(22) C(23) 107.1(5) yes
C(22) C(23) C(24) 100.7(5) yes
C(23) C(24) C(25) 106.5(6) yes
C(23) C(24) C(27) 103.3(6) yes
C(25) C(24) C(27) 102.3(5) yes
C(24) C(25) C(26) 103.7(6) yes
C(21) C(26) C(25) 104.3(6) yes
C(21) C(27) C(24) 93.9(4) yes
C(21) C(27) C(28) 115.2(5) yes
C(21) C(27) C(29) 112.3(5) yes
C(24) C(27) C(28) 112.2(5) yes
C(24) C(27) C(29) 115.3(5) yes
C(28) C(27) C(29) 107.7(5) yes
O(31X) S(30) O(32X) 118.5(5) yes
O(31X) S(30) O(33X) 96.9(5) yes
O(31X) S(30) C(30) 98.4(4) yes
O(32X) S(30) O(33X) 120.7(6) yes
O(32X) S(30) C(30) 116.8(5) yes
O(33X) S(30) C(30) 101.4(5) yes
O(31Y) S(30) O(32Y) 120.9(7) yes
O(31Y) S(30) O(33Y) 99.7(6) yes
O(31Y) S(30) C(30) 109.6(5) yes
O(32Y) S(30) O(33Y) 82.1(8) yes
O(32Y) S(30) C(30) 129.5(6) yes
O(33Y) S(30) C(30) 92.6(5) yes
O(31Z) S(30) O(32Z) 102.2(14) yes
O(31Z) S(30) O(33Z) 119.1(11) yes
O(31Z) S(30) C(30) 118.8(10) yes
O(32Z) S(30) O(33Z) 73.4(13) yes
O(32Z) S(30) C(30) 86.6(11) yes
O(33Z) S(30) C(30) 121.4(6) yes
S(30) O(31X) C(31m) 111.1(6) yes
S(30) O(31Y) C(31m) 128.4(8) yes
S(30) O(31Z) C(31m) 121.7(17) yes
S(30) C(30) C(31) 120.2(5) yes
C(30) C(31) C(32) 113.2(5) yes
C(30) C(31) C(36) 120.1(5) yes
C(30) C(31) C(37) 114.8(5) yes
C(32) C(31) C(36) 104.3(5) yes
C(32) C(31) C(37) 99.5(4) yes
C(36) C(31) C(37) 102.4(4) yes
O(34) C(32) C(31) 126.8(5) yes
O(34) C(32) C(33) 126.2(6) yes
C(31) C(32) C(33) 106.9(5) yes
C(32) C(33) C(34) 102.4(5) yes
C(33) C(34) C(35) 107.3(7) yes
C(33) C(34) C(37) 102.5(5) yes
C(35) C(34) C(37) 101.6(5) yes
C(34) C(35) C(36) 103.1(5) yes
C(31) C(36) C(35) 104.2(5) yes
C(31) C(37) C(34) 93.5(5) yes
C(31) C(37) C(38) 114.6(5) yes
C(31) C(37) C(39) 114.3(6) yes
C(34) C(37) C(38) 112.1(5) yes
C(34) C(37) C(39) 113.5(6) yes
C(38) C(37) C(39) 108.4(6) yes

loop_
_geom_bond_atom_site_label_1
_geom_bond_atom_site_label_2
_geom_bond_distance
_geom_bond_publ_flag
O(1) C(2) 1.435(7) yes
O(1) C(18) 1.423(8) yes
C(2) C(3) 1.462(10) yes
C(3) O(4) 1.420(7) yes
O(4) C(5) 1.405(7) yes
C(5) C(6) 1.498(9) yes
C(6) O(7) 1.438(7) yes
O(7) C(8) 1.419(7) yes
C(8) C(9) 1.471(9) yes
C(9) O(10) 1.406(7) yes
O(10) C(11) 1.405(7) yes
C(11) C(12) 1.488(10) yes
C(12) O(13) 1.417(8) yes
O(13) C(14) 1.418(8) yes
C(14) C(15) 1.505(9) yes
C(15) O(16) 1.413(7) yes
O(16) C(17) 1.411(8) yes
C(17) C(18) 1.488(8) yes
S(20) O(21) 1.544(4) yes
S(20) O(22) 1.401(4) yes
S(20) O(23) 1.473(5) yes
S(20) C(20) 1.741(6) yes
O(21) C(21m) 1.467(8) yes
O(24) C(22) 1.211(8) yes
C(20) C(21) 1.525(8) yes
C(21) C(22) 1.528(8) yes
C(21) C(26) 1.548(9) yes
C(21) C(27) 1.549(8) yes
C(22) C(23) 1.503(9) yes
C(23) C(24) 1.531(10) yes
C(24) C(25) 1.545(12) yes
C(24) C(27) 1.518(9) yes
C(25) C(26) 1.491(10) yes
C(27) C(28) 1.530(9) yes
C(27) C(29) 1.524(9) yes
S(30) O(31X) 1.644(8) yes
S(30) O(32X) 1.298(10) yes
S(30) O(33X) 1.569(11) yes
S(30) O(31Y) 1.506(10) yes
S(30) O(32Y) 1.325(15) yes
S(30) O(33Y) 1.698(12) yes
S(30) O(31Z) 1.59(3) yes
S(30) O(32Z) 1.56(3) yes
S(30) O(33Z) 1.367(15) yes
S(30) C(30) 1.707(7) yes
O(31X) C(31m) 1.534(11) yes
O(31Y) C(31m) 1.406(12) yes
O(31Z) C(31m) 1.41(3) yes
O(34) C(32) 1.201(8) yes
C(30) C(31) 1.517(8) yes
C(31) C(32) 1.515(8) yes
C(31) C(36) 1.548(8) yes
C(31) C(37) 1.550(8) yes
C(32) C(33) 1.503(9) yes
C(33) C(34) 1.509(10) yes
C(34) C(35) 1.538(11) yes
C(34) C(37) 1.566(10) yes
C(35) C(36) 1.538(9) yes
C(37) C(38) 1.537(9) yes
C(37) C(39) 1.506(10) yes
